data_7203980
loop_
_publ_author_name
'Sanz, Francisca'
'Parada, Carmen'
'Ru\'iz-Valero, Caridad'

_publ_section_title
;
 Crystal growth, crystal structure and magnetic properties of disodium
 cobalt fluorophosphate
;
_journal_issue 1
_journal_name_full 'Journal of Materials Chemistry'
_journal_page_first 208
_journal_paper_doi 10.1039/b003150j
_journal_volume 11
_journal_year 2001
_chemical_formula_sum 'Co F Na2 O4 P'
_chemical_formula_weight 218.88
_chemical_name_systematic
; 
 ? 
;
_space_group_IT_number 60
_symmetry_cell_setting orthorhombic
_symmetry_space_group_name_Hall '-P 2n 2ab'
_symmetry_space_group_name_H-M 'P b c n'
_atom_sites_solution_hydrogens geom
_atom_sites_solution_primary direct
_atom_sites_solution_secondary difmap
_audit_creation_method SHELXL
_cell_angle_alpha 90.00
_cell_angle_beta 90.00
_cell_angle_gamma 90.00
_cell_formula_units_Z 8
_cell_length_a 5.2475(9)
_cell_length_b 13.795(2)
_cell_length_c 11.689(2)
_cell_measurement_temperature 298(2)
_cell_volume 846.2(2)
_computing_cell_refinement 'Siemens XSCANS'
_computing_data_collection 'Siemens XSCANS'
_computing_data_reduction 'Siemens SHELXTL'
_computing_molecular_graphics 'Siemens SHELXTL'
_computing_publication_material 'Siemens SHELXTL'
_computing_structure_refinement 'SHELXL-93 (Sheldrick, 1993)'
_computing_structure_solution 'SHELXS-86 (Sheldrick, 1990)'
_diffrn_ambient_temperature 298(2)
_diffrn_measurement_device 'Siemens CCD'
_diffrn_measurement_method '\w scans'
_diffrn_radiation_monochromator graphite
_diffrn_radiation_source 'fine-focus sealed tube'
_diffrn_radiation_type MoK\a
_diffrn_radiation_wavelength 0.71073
_diffrn_reflns_av_R_equivalents 0.0899
_diffrn_reflns_av_sigmaI/netI 0.1179
_diffrn_reflns_limit_h_max 5
_diffrn_reflns_limit_h_min -5
_diffrn_reflns_limit_k_max 8
_diffrn_reflns_limit_k_min -14
_diffrn_reflns_limit_l_max 3
_diffrn_reflns_limit_l_min -12
_diffrn_reflns_number 1614
_diffrn_reflns_theta_max 23.30
_diffrn_reflns_theta_min 3.43
_exptl_absorpt_coefficient_mu 4.570
_exptl_absorpt_correction_type none
_exptl_crystal_colour purple
_exptl_crystal_density_diffrn 3.436
_exptl_crystal_description prismatic
_exptl_crystal_F_000 840
_exptl_crystal_size_max 0.04
_exptl_crystal_size_mid 0.04
_exptl_crystal_size_min 0.4
_refine_diff_density_max 1.684
_refine_diff_density_min -1.583
_refine_diff_density_rms 0.575
_refine_ls_extinction_coef 0.0295(70)
_refine_ls_extinction_expression Fc^*^=kFc[1+0.001xFc^2^\l^3^/sin(2\q)]^-1/4^
_refine_ls_extinction_method SHELXL
_refine_ls_goodness_of_fit_all 1.061
_refine_ls_goodness_of_fit_obs 0.923
_refine_ls_matrix_type full
_refine_ls_number_parameters 84
_refine_ls_number_reflns 565
_refine_ls_number_restraints 0
_refine_ls_restrained_S_all 1.061
_refine_ls_restrained_S_obs 0.923
_refine_ls_R_factor_all 0.1122
_refine_ls_R_factor_obs 0.0632
_refine_ls_shift/esd_max 0.001
_refine_ls_shift/esd_mean 0.000
_refine_ls_structure_factor_coef Fsqd
_refine_ls_weighting_details 'w=1/[\s^2^(Fo^2^)+(0.1857P)^2^+0.0000P] where P=(Fo^2^+2Fc^2^)/3'
_refine_ls_weighting_scheme calc
_refine_ls_wR_factor_all 0.2624
_refine_ls_wR_factor_obs 0.1824
_reflns_number_observed 383
_reflns_number_total 565
_reflns_observed_criterion >2sigma(I)
_cod_data_source_file b003150j.txt
_cod_data_source_block cofo
_cod_depositor_comments
;
The following automatic conversions were performed:
'_symmetry_cell_setting' value 'Orthorhombic' changed to 'orthorhombic'
according to '/home/saulius/struct/CIF-dictionaries/cif_core.dic'
dictionary named 'cif_core.dic' version 2.4.1 from
2010-06-29.

'_geom_angle_publ_flag' value 'YES' changed to 'yes'
according to '/home/saulius/struct/CIF-dictionaries/cif_core.dic'
dictionary named 'cif_core.dic' version 2.4.1 from 2010-06-29 (18
times).

'_geom_bond_publ_flag' value 'YES' changed to 'yes' according to
'/home/saulius/struct/CIF-dictionaries/cif_core.dic' dictionary named
'cif_core.dic' version 2.4.1 from 2010-06-29 (7 times).

Automatic conversion script
Id: cif_fix_enum 1527 2010-12-29 10:47:43Z saulius 

The following automatic conversions were performed:

'_refine_ls_weighting_scheme' value 'calc
w=1/[\s^2^(Fo^2^)+(0.1857P)^2^+0.0000P] where P=(Fo^2^+2Fc^2^)/3' was
changed to 'calc'. New tag '_refine_ls_weighting_details' was
created. The value of the new tag was set to
'w=1/[\s^2^(Fo^2^)+(0.1857P)^2^+0.0000P] where P=(Fo^2^+2Fc^2^)/3'.

Automatic conversion script
Id: cif_fix_values 3143 2015-03-26 13:38:13Z robertas 
;
_cod_original_cell_volume 846.2(3)
_cod_original_sg_symbol_H-M Pbcn
_cod_original_formula_sum 'Na2 Co P O4 F'
_cod_database_code 7203980

loop_
_symmetry_equiv_pos_as_xyz
'x, y, z'
'-x+1/2, -y+1/2, z+1/2'
'-x, y, -z+1/2'
'x+1/2, -y+1/2, -z'
'-x, -y, -z'
'x-1/2, y-1/2, -z-1/2'
'x, -y, z-1/2'
'-x-1/2, y-1/2, z'

loop_
_atom_site_aniso_label
_atom_site_aniso_U_11
_atom_site_aniso_U_22
_atom_site_aniso_U_33
_atom_site_aniso_U_23
_atom_site_aniso_U_13
_atom_site_aniso_U_12
Co1 0.043(2) 0.022(2) 0.0208(14) 0.0000(6) 0.0005(7) 0.0006(8)
P1 0.034(2) 0.020(3) 0.019(2) -0.0001(12) 0.0015(13) -0.001(2)
Na1 0.051(4) 0.026(4) 0.023(3) 0.002(2) -0.004(2) 0.001(3)
Na2 0.053(5) 0.026(4) 0.027(4) 0.001(2) 0.002(2) 0.008(3)
F1 0.056(8) 0.027(6) 0.028(5) 0.000 0.001(4) 0.000
F2 0.041(7) 0.021(6) 0.025(4) 0.000 -0.002(4) 0.000
O1 0.027(5) 0.027(6) 0.030(4) 0.002(3) 0.000(3) -0.009(5)
O2 0.065(7) 0.026(6) 0.023(4) -0.002(4) -0.004(4) 0.004(5)
O3 0.040(6) 0.022(5) 0.030(4) 0.003(3) 0.006(4) 0.008(5)
O4 0.053(7) 0.031(7) 0.018(5) 0.001(4) 0.001(4) 0.001(4)

loop_
_atom_site_label
_atom_site_type_symbol
_atom_site_fract_x
_atom_site_fract_y
_atom_site_fract_z
_atom_site_U_iso_or_equiv
_atom_site_thermal_displace_type
_atom_site_occupancy
_atom_site_calc_flag
_atom_site_refinement_flags
_atom_site_disorder_group
Co1 Co 0.2218(4) 0.4888(2) 0.67442(14) 0.0286(12) Uani 1 d . .
P1 P -0.2948(8) 0.6181(3) 0.5879(3) 0.0243(13) Uani 1 d . .
Na1 Na 0.2446(10) 0.6237(4) 0.4169(4) 0.033(2) Uani 1 d . .
Na2 Na 0.2621(9) 0.2548(4) 0.6713(4) 0.035(2) Uani 1 d . .
F1 F 0.5000 0.4038(7) 0.7500 0.037(3) Uani 1 d S .
F2 F 0.0000 0.3746(7) 0.7500 0.029(3) Uani 1 d S .
O1 O -0.1499(16) 0.5362(6) 0.6527(6) 0.028(2) Uani 1 d . .
O2 O -0.2088(18) 0.7161(7) 0.6310(7) 0.038(3) Uani 1 d . .
O3 O 0.4137(19) 0.6037(6) 0.6063(6) 0.031(2) Uani 1 d . .
O4 O 0.2327(16) 0.3911(7) 0.5398(6) 0.034(3) Uani 1 d . .

loop_
_atom_type_symbol
_atom_type_description
_atom_type_scat_dispersion_real
_atom_type_scat_dispersion_imag
_atom_type_scat_source
O O 0.0106 0.0060 'International Tables Vol C Tables 4.2.6.8 and 6.1.1.4'
F F 0.0171 0.0103 'International Tables Vol C Tables 4.2.6.8 and 6.1.1.4'
Na Na 0.0362 0.0249 'International Tables Vol C Tables 4.2.6.8 and 6.1.1.4'
P P 0.1023 0.0942 'International Tables Vol C Tables 4.2.6.8 and 6.1.1.4'
Co Co 0.3494 0.9721 'International Tables Vol C Tables 4.2.6.8 and 6.1.1.4'

loop_
_geom_angle_atom_site_label_1
_geom_angle_atom_site_label_2
_geom_angle_atom_site_label_3
_geom_angle
_geom_angle_site_symmetry_1
_geom_angle_site_symmetry_3
_geom_angle_publ_flag
O3 Co1 F1 105.0(3) . . yes
O3 Co1 O4 101.3(3) . . yes
F1 Co1 O4 86.4(3) . . yes
O3 Co1 O1 99.9(4) . . yes
F1 Co1 O1 153.4(3) . . yes
O4 Co1 O1 97.9(3) . . yes
O3 Co1 F2 176.1(3) . . yes
F1 Co1 F2 78.0(2) . . yes
O4 Co1 F2 81.4(3) . . yes
O1 Co1 F2 76.8(3) . . yes
O3 Co1 O1 102.5(3) . 3_556 yes
F1 Co1 O1 84.0(2) . 3_556 yes
O4 Co1 O1 155.9(4) . 3_556 yes
O1 Co1 O1 81.6(3) . 3_556 yes
F2 Co1 O1 75.1(3) . 3_556 yes
O3 Co1 Co1 129.0(2) . 3_556 ?
F1 Co1 Co1 107.68(9) . 3_556 ?
O4 Co1 Co1 118.8(2) . 3_556 ?
O1 Co1 Co1 47.5(2) . 3_556 ?
F2 Co1 Co1 47.2(2) . 3_556 ?
O1 Co1 Co1 45.1(2) 3_556 3_556 ?
O3 Co1 Na1 130.3(3) . 5_566 ?
F1 Co1 Na1 115.0(3) . 5_566 ?
O4 Co1 Na1 55.4(3) . 5_566 ?
O1 Co1 Na1 51.0(3) . 5_566 ?
F2 Co1 Na1 49.04(10) . 5_566 ?
O1 Co1 Na1 109.7(3) 3_556 5_566 ?
Co1 Co1 Na1 65.03(11) 3_556 5_566 ?
O3 Co1 Na1 134.2(3) . 7_566 ?
F1 Co1 Na1 47.79(12) . 7_566 ?
O4 Co1 Na1 110.6(3) . 7_566 ?
O1 Co1 Na1 107.1(2) . 7_566 ?
F2 Co1 Na1 46.20(10) . 7_566 ?
O1 Co1 Na1 48.0(2) 3_556 7_566 ?
Co1 Co1 Na1 59.97(11) 3_556 7_566 ?
Na1 Co1 Na1 95.2(2) 5_566 7_566 ?
O3 Co1 Na2 137.6(3) . . ?
F1 Co1 Na2 52.7(2) . . ?
O4 Co1 Na2 48.8(3) . . ?
O1 Co1 Na2 112.0(3) . . ?
F2 Co1 Na2 46.2(2) . . ?
O1 Co1 Na2 108.9(3) 3_556 . ?
Co1 Co1 Na2 93.38(9) 3_556 . ?
Na1 Co1 Na2 63.04(15) 5_566 . ?
Na1 Co1 Na2 61.87(12) 7_566 . ?
O3 Co1 Na1 79.9(3) . 5_666 ?
F1 Co1 Na1 44.72(10) . 5_666 ?
O4 Co1 Na1 55.8(3) . 5_666 ?
O1 Co1 Na1 152.5(2) . 5_666 ?
F2 Co1 Na1 104.0(2) . 5_666 ?
O1 Co1 Na1 125.5(3) 3_556 5_666 ?
Co1 Co1 Na1 148.45(12) 3_556 5_666 ?
Na1 Co1 Na1 108.5(2) 5_566 5_666 ?
Na1 Co1 Na1 91.5(2) 7_566 5_666 ?
Na2 Co1 Na1 58.89(14) . 5_666 ?
O3 Co1 Na1 40.8(3) . . ?
F1 Co1 Na1 129.53(14) . . ?
O4 Co1 Na1 72.3(3) . . ?
O1 Co1 Na1 76.2(2) . . ?
F2 Co1 Na1 138.87(12) . . ?
O1 Co1 Na1 130.0(3) 3_556 . ?
Co1 Co1 Na1 122.74(13) 3_556 . ?
Na1 Co1 Na1 89.84(15) 5_566 . ?
Na1 Co1 Na1 174.9(2) 7_566 . ?
Na2 Co1 Na1 120.85(13) . . ?
Na1 Co1 Na1 86.84(14) 5_666 . ?
O2 P1 O4 109.6(5) . 5_566 ?
O2 P1 O3 111.2(5) . 1_455 ?
O4 P1 O3 109.4(5) 5_566 1_455 ?
O2 P1 O1 110.0(5) . . ?
O4 P1 O1 108.0(5) 5_566 . ?
O3 P1 O1 108.6(5) 1_455 . ?
O2 P1 Na1 114.8(4) . 1_455 ?
O4 P1 Na1 63.0(4) 5_566 1_455 ?
O3 P1 Na1 48.3(3) 1_455 1_455 ?
O1 P1 Na1 134.7(4) . 1_455 ?
O2 P1 Na2 66.8(4) . 8_565 ?
O4 P1 Na2 120.1(4) 5_566 8_565 ?
O3 P1 Na2 44.8(3) 1_455 8_565 ?
O1 P1 Na2 130.1(4) . 8_565 ?
Na1 P1 Na2 66.09(14) 1_455 8_565 ?
O2 P1 Na1 150.9(4) . 5_566 ?
O4 P1 Na1 83.4(4) 5_566 5_566 ?
O3 P1 Na1 87.3(4) 1_455 5_566 ?
O1 P1 Na1 41.1(3) . 5_566 ?
Na1 P1 Na1 94.3(2) 1_455 5_566 ?
Na2 P1 Na1 130.1(2) 8_565 5_566 ?
O2 P1 Na2 37.1(4) . 6_567 ?
O4 P1 Na2 146.4(4) 5_566 6_567 ?
O3 P1 Na2 92.5(3) 1_455 6_567 ?
O1 P1 Na2 87.6(3) . 6_567 ?
Na1 P1 Na2 125.5(2) 1_455 6_567 ?
Na2 P1 Na2 59.7(2) 8_565 6_567 ?
Na1 P1 Na2 124.0(2) 5_566 6_567 ?
O2 Na1 F2 81.1(3) 4_566 5_566 ?
O2 Na1 F1 84.0(4) 4_566 5_666 ?
F2 Na1 F1 68.22(15) 5_566 5_666 ?
O2 Na1 O3 107.3(4) 4_566 . ?
F2 Na1 O3 167.0(4) 5_566 . ?
F1 Na1 O3 121.7(3) 5_666 . ?
O2 Na1 O1 145.5(4) 4_566 5_566 ?
F2 Na1 O1 67.2(3) 5_566 5_566 ?
F1 Na1 O1 72.2(3) 5_666 5_566 ?
O3 Na1 O1 106.4(3) . 5_566 ?
O2 Na1 O4 103.2(4) 4_566 5_566 ?
F2 Na1 O4 68.2(2) 5_566 5_566 ?
F1 Na1 O4 134.0(3) 5_666 5_566 ?
O3 Na1 O4 99.8(3) . 5_566 ?
O1 Na1 O4 78.0(3) 5_566 5_566 ?
O2 Na1 O4 90.6(3) 4_566 5_666 ?
F2 Na1 O4 133.7(3) 5_566 5_666 ?
F1 Na1 O4 65.6(2) 5_666 5_666 ?
O3 Na1 O4 57.5(3) . 5_666 ?
O1 Na1 O4 101.4(4) 5_566 5_666 ?
O4 Na1 O4 156.5(4) 5_566 5_666 ?
O2 Na1 Co1 119.0(3) 4_566 5_566 ?
F2 Na1 Co1 44.0(2) 5_566 5_566 ?
F1 Na1 Co1 94.7(2) 5_666 5_566 ?
O3 Na1 Co1 123.6(3) . 5_566 ?
O1 Na1 Co1 42.1(2) 5_566 5_566 ?
O4 Na1 Co1 41.7(2) 5_566 5_566 ?
O4 Na1 Co1 143.4(3) 5_666 5_566 ?
O2 Na1 P1 95.6(3) 4_566 1_655 ?
F2 Na1 P1 162.9(2) 5_566 1_655 ?
F1 Na1 P1 94.8(2) 5_666 1_655 ?
O3 Na1 P1 28.9(2) . 1_655 ?
O1 Na1 P1 110.6(3) 5_566 1_655 ?
O4 Na1 P1 128.7(3) 5_566 1_655 ?
O4 Na1 P1 29.2(2) 5_666 1_655 ?
Co1 Na1 P1 144.9(2) 5_566 1_655 ?
O2 Na1 Co1 104.6(3) 4_566 7_565 ?
F2 Na1 Co1 41.6(2) 5_566 7_565 ?
F1 Na1 Co1 39.8(2) 5_666 7_565 ?
O3 Na1 Co1 140.0(3) . 7_565 ?
O1 Na1 Co1 41.8(2) 5_566 7_565 ?
O4 Na1 Co1 95.7(2) 5_566 7_565 ?
O4 Na1 Co1 99.2(2) 5_666 7_565 ?
Co1 Na1 Co1 55.00(12) 5_566 7_565 ?
P1 Na1 Co1 125.1(2) 1_655 7_565 ?
O2 Na1 Na2 48.8(3) 4_566 5_666 ?
F2 Na1 Na2 99.6(2) 5_566 5_666 ?
F1 Na1 Na2 51.6(2) 5_666 5_666 ?
O3 Na1 Na2 93.3(3) . 5_666 ?
O1 Na1 Na2 122.0(3) 5_566 5_666 ?
O4 Na1 Na2 151.8(3) 5_566 5_666 ?
O4 Na1 Na2 46.7(2) 5_666 5_666 ?
Co1 Na1 Na2 141.3(2) 5_566 5_666 ?
P1 Na1 Na2 66.52(15) 1_655 5_666 ?
Co1 Na1 Na2 89.9(2) 7_565 5_666 ?
O2 Na1 Na2 61.4(3) 4_566 5_566 ?
F2 Na1 Na2 45.0(2) 5_566 5_566 ?
F1 Na1 Na2 106.0(3) 5_666 5_566 ?
O3 Na1 Na2 130.0(3) . 5_566 ?
O1 Na1 Na2 101.1(3) 5_566 5_566 ?
O4 Na1 Na2 46.9(2) 5_566 5_566 ?
O4 Na1 Na2 151.9(3) 5_666 5_566 ?
Co1 Na1 Na2 60.65(15) 5_566 5_566 ?
P1 Na1 Na2 146.1(2) 1_655 5_566 ?
Co1 Na1 Na2 86.6(2) 7_565 5_566 ?
Na2 Na1 Na2 106.2(2) 5_666 5_566 ?
F2 Na2 O2 79.3(3) . 6_657 ?
F2 Na2 O3 120.8(4) . 8_655 ?
O2 Na2 O3 97.9(4) 6_657 8_655 ?
F2 Na2 O4 70.4(3) . . ?
O2 Na2 O4 142.3(4) 6_657 . ?
O3 Na2 O4 116.5(3) 8_655 . ?
F2 Na2 O2 142.4(4) . 8_655 ?
O2 Na2 O2 94.4(3) 6_657 8_655 ?
O3 Na2 O2 96.8(4) 8_655 8_655 ?
O4 Na2 O2 96.2(4) . 8_655 ?
F2 Na2 F1 65.2(2) . . ?
O2 Na2 F1 78.5(3) 6_657 . ?
O3 Na2 F1 172.6(3) 8_655 . ?
O4 Na2 F1 68.9(3) . . ?
O2 Na2 F1 77.2(3) 8_655 . ?
F2 Na2 O2 67.5(2) . 8 ?
O2 Na2 O2 100.1(3) 6_657 8 ?
O3 Na2 O2 54.7(3) 8_655 8 ?
O4 Na2 O2 88.7(3) . 8 ?
O2 Na2 O2 149.3(4) 8_655 8 ?
F1 Na2 O2 132.0(3) . 8 ?
F2 Na2 Na2 103.9(2) . 3_656 ?
O2 Na2 Na2 51.1(3) 6_657 3_656 ?
O3 Na2 Na2 119.8(2) 8_655 3_656 ?
O4 Na2 Na2 115.2(3) . 3_656 ?
O2 Na2 Na2 49.0(2) 8_655 3_656 ?
F1 Na2 Na2 53.0(2) . 3_656 ?
O2 Na2 Na2 151.1(3) 8 3_656 ?
F2 Na2 Co1 41.6(2) . . ?
O2 Na2 Co1 102.6(3) 6_657 . ?
O3 Na2 Co1 147.6(3) 8_655 . ?
O4 Na2 Co1 39.8(2) . . ?
O2 Na2 Co1 106.4(3) 8_655 . ?
F1 Na2 Co1 39.7(2) . . ?
O2 Na2 Co1 96.7(2) 8 . ?
Na2 Na2 Co1 92.64(9) 3_656 . ?
F2 Na2 P1 94.8(2) . 8 ?
O2 Na2 P1 102.1(3) 6_657 8 ?
O3 Na2 P1 27.2(3) 8_655 8 ?
O4 Na2 P1 102.2(3) . 8 ?
O2 Na2 P1 122.6(3) 8_655 8 ?
F1 Na2 P1 159.7(2) . 8 ?
O2 Na2 P1 27.7(2) 8 8 ?
Na2 Na2 P1 141.9(2) 3_656 8 ?
Co1 Na2 P1 122.3(2) . 8 ?
F2 Na2 Na1 103.2(3) . 5_666 ?
O2 Na2 Na1 111.9(3) 6_657 5_666 ?
O3 Na2 Na1 130.7(3) 8_655 5_666 ?
O4 Na2 Na1 56.8(3) . 5_666 ?
O2 Na2 Na1 44.7(3) 8_655 5_666 ?
F1 Na2 Na1 46.83(13) . 5_666 ?
O2 Na2 Na1 144.6(3) 8 5_666 ?
Na2 Na2 Na1 63.1(2) 3_656 5_666 ?
Co1 Na2 Na1 62.7(2) . 5_666 ?
P1 Na2 Na1 143.7(2) 8 5_666 ?
F2 Na2 Na1 44.91(12) . 5_566 ?
O2 Na2 Na1 117.9(3) 6_657 5_566 ?
O3 Na2 Na1 91.8(3) 8_655 5_566 ?
O4 Na2 Na1 50.3(3) . 5_566 ?
O2 Na2 Na1 145.0(3) 8_655 5_566 ?
F1 Na2 Na1 95.5(2) . 5_566 ?
O2 Na2 Na1 42.3(2) 8 5_566 ?
Na2 Na2 Na1 146.3(2) 3_656 5_566 ?
Co1 Na2 Na1 56.31(14) . 5_566 ?
P1 Na2 Na1 66.0(2) 8 5_566 ?
Na1 Na2 Na1 106.2(2) 5_666 5_566 ?
Co1 F1 Co1 111.1(5) 3_656 . yes
Co1 F1 Na1 97.9(2) 3_656 7_566 ?
Co1 F1 Na1 92.5(2) . 7_566 ?
Co1 F1 Na1 92.5(2) 3_656 5_666 ?
Co1 F1 Na1 97.9(2) . 5_666 ?
Na1 F1 Na1 161.7(5) 7_566 5_666 ?
Co1 F1 Na2 87.6(2) 3_656 3_656 ?
Co1 F1 Na2 161.1(4) . 3_656 ?
Na1 F1 Na2 81.6(3) 7_566 3_656 ?
Na1 F1 Na2 83.9(3) 5_666 3_656 ?
Co1 F1 Na2 161.1(4) 3_656 . ?
Co1 F1 Na2 87.6(2) . . ?
Na1 F1 Na2 83.9(3) 7_566 . ?
Na1 F1 Na2 81.6(3) 5_666 . ?
Na2 F1 Na2 74.0(4) 3_656 . ?
Co1 F2 Co1 85.7(4) . 3_556 yes
Co1 F2 Na1 92.2(2) . 7_566 ?
Co1 F2 Na1 86.9(2) 3_556 7_566 ?
Co1 F2 Na1 86.9(2) . 5_566 ?
Co1 F2 Na1 92.2(2) 3_556 5_566 ?
Na1 F2 Na1 178.8(5) 7_566 5_566 ?
Co1 F2 Na2 176.8(3) . 3_556 ?
Co1 F2 Na2 92.2(2) 3_556 3_556 ?
Na1 F2 Na2 90.1(2) 7_566 3_556 ?
Na1 F2 Na2 90.7(2) 5_566 3_556 ?
Co1 F2 Na2 92.2(2) . . ?
Co1 F2 Na2 176.8(3) 3_556 . ?
Na1 F2 Na2 90.7(2) 7_566 . ?
Na1 F2 Na2 90.1(2) 5_566 . ?
Na2 F2 Na2 90.1(4) 3_556 . ?
P1 O1 Co1 138.4(5) . . ?
P1 O1 Co1 126.1(5) . 3_556 ?
Co1 O1 Co1 87.4(3) . 3_556 yes
P1 O1 Na1 113.6(4) . 5_566 ?
Co1 O1 Na1 86.9(4) . 5_566 ?
Co1 O1 Na1 90.2(3) 3_556 5_566 ?
P1 O2 Na1 138.5(5) . 4_466 ?
P1 O2 Na2 120.4(5) . 6_567 ?
Na1 O2 Na2 90.8(4) 4_466 6_567 ?
P1 O2 Na2 123.0(6) . 8_665 ?
Na1 O2 Na2 86.5(4) 4_466 8_665 ?
Na2 O2 Na2 79.9(3) 6_567 8_665 ?
P1 O2 Na2 85.5(4) . 8_565 ?
Na1 O2 Na2 76.3(3) 4_466 8_565 ?
Na2 O2 Na2 75.2(3) 6_567 8_565 ?
Na2 O2 Na2 149.3(4) 8_665 8_565 ?
P1 O3 Co1 129.6(5) 1_655 . ?
P1 O3 Na1 102.8(4) 1_655 . ?
Co1 O3 Na1 105.5(4) . . ?
P1 O3 Na2 108.0(5) 1_655 8_665 ?
Co1 O3 Na2 111.2(4) . 8_665 ?
Na1 O3 Na2 92.9(3) . 8_665 ?
P1 O4 Co1 143.0(6) 5_566 . ?
P1 O4 Na2 122.5(6) 5_566 . ?
Co1 O4 Na2 91.4(3) . . ?
P1 O4 Na1 113.2(5) 5_566 5_566 ?
Co1 O4 Na1 82.8(3) . 5_566 ?
Na2 O4 Na1 82.9(3) . 5_566 ?
P1 O4 Na1 87.8(4) 5_566 5_666 ?
Co1 O4 Na1 86.4(3) . 5_666 ?
Na2 O4 Na1 76.5(3) . 5_666 ?
Na1 O4 Na1 156.5(4) 5_566 5_666 ?

loop_
_geom_bond_atom_site_label_1
_geom_bond_atom_site_label_2
_geom_bond_distance
_geom_bond_site_symmetry_2
_geom_bond_publ_flag
Co1 O3 2.040(9) . yes
Co1 F1 2.070(6) . yes
Co1 O4 2.072(9) . yes
Co1 O1 2.073(9) . yes
Co1 F2 2.149(7) . yes
Co1 O1 2.157(8) 3_556 yes
Co1 Co1 2.922(4) 3_556 yes
Co1 Na1 3.088(6) 5_566 ?
Co1 Na1 3.234(5) 7_566 ?
Co1 Na2 3.235(7) . ?
Co1 Na1 3.375(6) 5_666 ?
Co1 Na1 3.541(5) . ?
P1 O2 1.511(10) . ?
P1 O4 1.534(8) 5_566 ?
P1 O3 1.557(10) 1_455 ?
P1 O1 1.559(9) . ?
P1 Na1 3.138(7) 1_455 ?
P1 Na2 3.243(7) 8_565 ?
P1 Na1 3.347(7) 5_566 ?
P1 Na2 3.400(6) 6_567 ?
Na1 O2 2.293(11) 4_566 ?
Na1 F2 2.335(5) 5_566 ?
Na1 F1 2.397(6) 5_666 ?
Na1 O3 2.401(9) . ?
Na1 O1 2.403(10) 5_566 ?
Na1 O4 2.563(10) 5_566 ?
Na1 O4 2.797(11) 5_666 ?
Na1 Co1 3.088(6) 5_566 ?
Na1 P1 3.138(7) 1_655 ?
Na1 Co1 3.234(5) 7_565 ?
Na1 Na2 3.252(8) 5_666 ?
Na1 Na2 3.308(7) 5_566 ?
Na2 F2 2.339(9) . ?
Na2 O2 2.377(10) 6_657 ?
Na2 O3 2.403(10) 8_655 ?
Na2 O4 2.434(11) . ?
Na2 O2 2.450(10) 8_655 ?
Na2 F1 2.576(10) . ?
Na2 O2 2.989(11) 8 ?
Na2 Na2 3.101(10) 3_656 ?
Na2 P1 3.243(7) 8 ?
Na2 Na1 3.252(8) 5_666 ?
Na2 Na1 3.308(7) 5_566 ?
F1 Co1 2.070(6) 3_656 ?
F1 Na1 2.397(6) 7_566 ?
F1 Na1 2.397(6) 5_666 ?
F1 Na2 2.575(10) 3_656 ?
F2 Co1 2.149(7) 3_556 ?
F2 Na1 2.335(5) 7_566 ?
F2 Na1 2.335(5) 5_566 ?
F2 Na2 2.338(9) 3_556 ?
O1 Co1 2.157(8) 3_556 ?
O1 Na1 2.403(10) 5_566 ?
O2 Na1 2.293(11) 4_466 ?
O2 Na2 2.377(10) 6_567 ?
O2 Na2 2.450(10) 8_665 ?
O2 Na2 2.989(11) 8_565 ?
O3 P1 1.557(10) 1_655 ?
O3 Na2 2.403(10) 8_665 ?
O4 P1 1.534(8) 5_566 ?
O4 Na1 2.563(10) 5_566 ?
O4 Na1 2.797(11) 5_666 ?
